data_4028561
loop_
_publ_author_name
'Chen Xu'
'Xin-Qi Hao'
'Zhi-Qiang Xiao'
'Zhi-Qiang Wang'
'Xiao-Er Yuan'
'Wei-Jun Fu'
'Bao-Ming Ji'
'Mao-Ping Song'

_publ_section_title
;
 One-Pot Synthesis of Ferrocenyl Ketones Containing Biaryls and
 6-Aryl-2-ferrocenylquinolines via Ir/Pd-Cocatalyzed \a-Alkylation/Suzuki
 Reaction
;
_journal_name_full 'Journal of Organic Chemistry'
_journal_page_first 8730
_journal_page_last 8738
_journal_paper_doi 10.1021/jo401421b
_journal_volume 78
_journal_year 2013
_chemical_formula_sum 'C49 H39 Cl Ir N P2'
_chemical_formula_weight 931.40
_chemical_name_systematic
;

 ?

;
_space_group_IT_number 2
_symmetry_cell_setting triclinic
_symmetry_space_group_name_Hall '-P 1'
_symmetry_space_group_name_H-M 'P -1'
_atom_sites_solution_hydrogens geom
_atom_sites_solution_primary direct
_atom_sites_solution_secondary difmap
_audit_creation_method SHELXL-97
_cell_angle_alpha 100.239(15)
_cell_angle_beta 95.243(15)
_cell_angle_gamma 94.028(16)
_cell_formula_units_Z 2
_cell_length_a 10.320(13)
_cell_length_b 12.289(15)
_cell_length_c 16.52(2)
_cell_measurement_reflns_used 3011
_cell_measurement_temperature 296(2)
_cell_measurement_theta_max 21.56
_cell_measurement_theta_min 2.49
_cell_volume 2045(4)
_computing_cell_refinement 'Bruker SMART'
_computing_data_collection 'Bruker SMART'
_computing_data_reduction 'Bruker SAINT'
_computing_molecular_graphics 'Bruker SHELXTL'
_computing_publication_material 'Bruker SHELXTL'
_computing_structure_refinement 'SHELXL-97 (Sheldrick, 1997)'
_computing_structure_solution 'SHELXS-97 (Sheldrick, 1990)'
_diffrn_ambient_temperature 296(2)
_diffrn_measured_fraction_theta_full 0.963
_diffrn_measured_fraction_theta_max 0.963
_diffrn_measurement_device_type 'CCD area detector'
_diffrn_measurement_method 'phi and omega scans'
_diffrn_radiation_monochromator graphite
_diffrn_radiation_source 'fine-focus sealed tube'
_diffrn_radiation_type MoK\a
_diffrn_radiation_wavelength 0.71073
_diffrn_reflns_av_R_equivalents 0.0616
_diffrn_reflns_av_sigmaI/netI 0.1001
_diffrn_reflns_limit_h_max 11
_diffrn_reflns_limit_h_min -12
_diffrn_reflns_limit_k_max 14
_diffrn_reflns_limit_k_min -14
_diffrn_reflns_limit_l_max 20
_diffrn_reflns_limit_l_min -20
_diffrn_reflns_number 13864
_diffrn_reflns_theta_full 25.49
_diffrn_reflns_theta_max 25.49
_diffrn_reflns_theta_min 2.49
_diffrn_standards_number 0
_exptl_absorpt_coefficient_mu 3.443
_exptl_absorpt_correction_T_max 0.5460
_exptl_absorpt_correction_T_min 0.3470
_exptl_absorpt_correction_type multi-scan
_exptl_absorpt_process_details sadabs
_exptl_crystal_colour yellow
_exptl_crystal_density_diffrn 1.512
_exptl_crystal_description block
_exptl_crystal_F_000 928
_exptl_crystal_size_max 0.39
_exptl_crystal_size_mid 0.30
_exptl_crystal_size_min 0.20
_refine_diff_density_max 2.005
_refine_diff_density_min -1.396
_refine_diff_density_rms 0.149
_refine_ls_extinction_method none
_refine_ls_goodness_of_fit_ref 0.998
_refine_ls_hydrogen_treatment constr
_refine_ls_matrix_type full
_refine_ls_number_parameters 477
_refine_ls_number_reflns 7345
_refine_ls_number_restraints 0
_refine_ls_restrained_S_all 0.998
_refine_ls_R_factor_all 0.0788
_refine_ls_R_factor_gt 0.0513
_refine_ls_shift/su_max 0.000
_refine_ls_shift/su_mean 0.000
_refine_ls_structure_factor_coef Fsqd
_refine_ls_weighting_details 'calc w=1/[\s^2^(Fo^2^)+(0.0549P)^2^+0.0000P] where P=(Fo^2^+2Fc^2^)/3'
_refine_ls_weighting_scheme calc
_refine_ls_wR_factor_gt 0.1073
_refine_ls_wR_factor_ref 0.1181
_reflns_number_gt 5499
_reflns_number_total 7345
_reflns_threshold_expression >2sigma(I)
_cod_data_source_file jo401421b_si_001_1.cif
_cod_data_source_block 1
_cod_database_code 4028561

loop_
_symmetry_equiv_pos_as_xyz
'x, y, z'
'-x, -y, -z'

loop_
_atom_site_label
_atom_site_type_symbol
_atom_site_fract_x
_atom_site_fract_y
_atom_site_fract_z
_atom_site_U_iso_or_equiv
_atom_site_adp_type
_atom_site_occupancy
_atom_site_symmetry_multiplicity
_atom_site_calc_flag
_atom_site_refinement_flags
Ir1 Ir 0.21289(3) 0.12118(2) 0.234736(19) 0.03411(12) Uani 1 1 d .
H1D H 0.3633 0.1275 0.2670 0.051 Uiso 1 1 d R
C49 C 0.1232(8) 0.1191(6) 0.3395(5) 0.043(2) Uani 1 1 d .
N2 N 0.0092(6) 0.1105(5) 0.1833(4) 0.0377(15) Uani 1 1 d .
P1 P 0.21319(19) -0.07253(16) 0.22339(12) 0.0352(5) Uani 1 1 d .
P2 P 0.2356(2) 0.31652(17) 0.26694(14) 0.0411(5) Uani 1 1 d .
C1 C 0.0830(9) 0.3543(7) 0.1294(6) 0.054(2) Uani 1 1 d .
H1 H 0.1197 0.2927 0.1025 0.065 Uiso 1 1 calc R
C2 C 0.0570(8) 0.4840(7) 0.2542(6) 0.058(2) Uani 1 1 d .
H2 H 0.0748 0.5090 0.3110 0.070 Uiso 1 1 calc R
C3 C 0.1131(7) 0.3903(6) 0.2151(5) 0.043(2) Uani 1 1 d .
C4 C -0.0023(10) 0.4113(8) 0.0845(7) 0.072(3) Uani 1 1 d .
H4 H -0.0226 0.3867 0.0279 0.086 Uiso 1 1 calc R
C5 C 0.3881(8) 0.3887(7) 0.2445(6) 0.051(2) Uani 1 1 d .
C6 C 0.4992(9) 0.3346(8) 0.2285(7) 0.076(3) Uani 1 1 d .
H6 H 0.4973 0.2586 0.2271 0.091 Uiso 1 1 calc R
C7 C 0.3960(10) 0.5021(8) 0.2438(8) 0.082(3) Uani 1 1 d .
H7 H 0.3226 0.5404 0.2529 0.098 Uiso 1 1 calc R
C8 C 0.6135(10) 0.3925(9) 0.2147(8) 0.089(4) Uani 1 1 d .
H8 H 0.6877 0.3555 0.2052 0.107 Uiso 1 1 calc R
C9 C 0.6163(11) 0.5046(10) 0.2151(8) 0.093(4) Uani 1 1 d .
H9 H 0.6922 0.5432 0.2052 0.111 Uiso 1 1 calc R
C10 C 0.5084(11) 0.5591(10) 0.2301(9) 0.102(5) Uani 1 1 d .
H10 H 0.5108 0.6351 0.2310 0.123 Uiso 1 1 calc R
C11 C -0.0560(10) 0.5028(8) 0.1230(8) 0.068(3) Uani 1 1 d .
H11 H -0.1124 0.5398 0.0926 0.082 Uiso 1 1 calc R
C12 C -0.0268(9) 0.5398(8) 0.2062(8) 0.075(3) Uani 1 1 d .
H12 H -0.0627 0.6028 0.2316 0.090 Uiso 1 1 calc R
C13 C 0.2304(9) 0.3703(7) 0.3794(6) 0.055(2) Uani 1 1 d .
C14 C 0.1103(11) 0.3747(8) 0.4136(6) 0.072(3) Uani 1 1 d .
H14 H 0.0321 0.3571 0.3795 0.086 Uiso 1 1 calc R
C15 C 0.3438(12) 0.3959(9) 0.4315(7) 0.082(3) Uani 1 1 d .
H15 H 0.4243 0.3944 0.4103 0.098 Uiso 1 1 calc R
C16 C 0.2215(19) 0.4317(13) 0.5533(9) 0.127(6) Uani 1 1 d .
H16 H 0.2194 0.4527 0.6100 0.153 Uiso 1 1 calc R
C17 C 0.1098(17) 0.4060(11) 0.5003(9) 0.110(5) Uani 1 1 d .
H17 H 0.0299 0.4092 0.5221 0.132 Uiso 1 1 calc R
C18 C 0.3374(16) 0.4251(11) 0.5186(8) 0.110(5) Uani 1 1 d .
H18 H 0.4151 0.4403 0.5533 0.132 Uiso 1 1 calc R
C19 C 0.3235(13) -0.2629(9) 0.3989(7) 0.083(3) Uani 1 1 d .
H19 H 0.2911 -0.3268 0.4158 0.100 Uiso 1 1 calc R
C20 C 0.4829(11) -0.1128(9) 0.4127(7) 0.079(3) Uani 1 1 d .
H20 H 0.5623 -0.0762 0.4377 0.095 Uiso 1 1 calc R
C21 C 0.4384(12) -0.2103(10) 0.4347(7) 0.081(4) Uani 1 1 d .
H21 H 0.4876 -0.2396 0.4742 0.097 Uiso 1 1 calc R
C22 C 0.2520(10) -0.2221(7) 0.3358(6) 0.062(3) Uani 1 1 d .
H22 H 0.1753 -0.2620 0.3093 0.075 Uiso 1 1 calc R
C23 C 0.2936(8) -0.1232(7) 0.3123(5) 0.0403(19) Uani 1 1 d .
C24 C 0.4105(9) -0.0681(8) 0.3531(6) 0.062(3) Uani 1 1 d .
H24 H 0.4405 -0.0006 0.3405 0.074 Uiso 1 1 calc R
C25 C 0.0453(7) -0.1377(6) 0.2086(4) 0.0356(18) Uani 1 1 d .
C26 C -0.0214(8) -0.1661(7) 0.1287(5) 0.046(2) Uani 1 1 d .
H26 H 0.0249 -0.1626 0.0833 0.055 Uiso 1 1 calc R
C27 C -0.0292(8) -0.1424(7) 0.2756(5) 0.046(2) Uani 1 1 d .
H27 H 0.0114 -0.1226 0.3294 0.055 Uiso 1 1 calc R
C28 C -0.1543(9) -0.1992(7) 0.1153(6) 0.057(2) Uani 1 1 d .
H28 H -0.1954 -0.2178 0.0616 0.068 Uiso 1 1 calc R
C29 C -0.1627(9) -0.1764(7) 0.2628(6) 0.056(2) Uani 1 1 d .
H29 H -0.2097 -0.1804 0.3077 0.067 Uiso 1 1 calc R
C30 C -0.2260(8) -0.2045(7) 0.1819(6) 0.059(3) Uani 1 1 d .
H30 H -0.3150 -0.2264 0.1731 0.071 Uiso 1 1 calc R
C31 C 0.2967(8) -0.1548(7) 0.1413(5) 0.044(2) Uani 1 1 d .
C32 C 0.4058(8) -0.1044(8) 0.1135(5) 0.053(2) Uani 1 1 d .
H32 H 0.4323 -0.0300 0.1340 0.064 Uiso 1 1 calc R
C33 C 0.2582(9) -0.2667(8) 0.1111(6) 0.060(3) Uani 1 1 d .
H33 H 0.1860 -0.3016 0.1287 0.072 Uiso 1 1 calc R
C34 C 0.4749(9) -0.1652(11) 0.0551(6) 0.074(3) Uani 1 1 d .
H34 H 0.5467 -0.1307 0.0367 0.088 Uiso 1 1 calc R
C35 C 0.3336(11) -0.3265(10) 0.0520(8) 0.088(4) Uani 1 1 d .
H35 H 0.3107 -0.4017 0.0320 0.106 Uiso 1 1 calc R
C36 C 0.4384(13) -0.2748(12) 0.0245(7) 0.092(4) Uani 1 1 d .
H36 H 0.4846 -0.3143 -0.0149 0.110 Uiso 1 1 calc R
C37 C -0.2121(9) 0.1114(7) 0.2233(6) 0.055(2) Uani 1 1 d .
C38 C -0.0754(8) 0.1138(6) 0.2424(5) 0.0406(19) Uani 1 1 d .
C39 C -0.2605(9) 0.1038(7) 0.1409(7) 0.066(3) Uani 1 1 d .
H39 H -0.3497 0.1030 0.1261 0.079 Uiso 1 1 calc R
C40 C -0.0162(8) 0.1209(7) 0.3266(5) 0.047(2) Uani 1 1 d .
C41 C -0.0415(13) 0.1274(10) 0.4716(7) 0.087(4) Uani 1 1 d .
H41 H -0.0924 0.1318 0.5156 0.105 Uiso 1 1 calc R
C42 C 0.0924(13) 0.1243(9) 0.4857(6) 0.081(3) Uani 1 1 d .
H42 H 0.1298 0.1254 0.5392 0.097 Uiso 1 1 calc R
C43 C -0.1006(10) 0.1239(8) 0.3912(7) 0.066(3) Uani 1 1 d .
C44 C -0.2392(11) 0.1223(8) 0.3698(7) 0.077(3) Uiso 1 1 d .
H44 H -0.2939 0.1259 0.4117 0.092 Uiso 1 1 calc R
C45 C -0.2926(11) 0.1159(8) 0.2915(7) 0.075(3) Uiso 1 1 d .
H45 H -0.3828 0.1142 0.2807 0.090 Uiso 1 1 calc R
C46 C -0.1736(10) 0.0972(8) 0.0808(6) 0.063(3) Uani 1 1 d .
H46 H -0.2048 0.0912 0.0254 0.076 Uiso 1 1 calc R
C47 C -0.0391(8) 0.0995(6) 0.1038(5) 0.049(2) Uani 1 1 d .
H47 H 0.0178 0.0934 0.0630 0.058 Uiso 1 1 calc R
C48 C 0.1750(10) 0.1194(7) 0.4205(5) 0.059(3) Uani 1 1 d .
H48 H 0.2644 0.1165 0.4323 0.070 Uiso 1 1 calc R
Cl1 Cl 0.2895(2) 0.13255(19) 0.09659(14) 0.0577(6) Uani 1 1 d .

loop_
_atom_site_aniso_label
_atom_site_aniso_U_11
_atom_site_aniso_U_22
_atom_site_aniso_U_33
_atom_site_aniso_U_23
_atom_site_aniso_U_13
_atom_site_aniso_U_12
Ir1 0.03349(18) 0.03595(18) 0.03291(19) 0.00705(12) 0.00295(12) 0.00220(12)
C49 0.052(5) 0.039(5) 0.037(5) 0.008(4) -0.002(4) 0.002(4)
N2 0.045(4) 0.033(3) 0.032(4) 0.000(3) -0.005(3) 0.005(3)
P1 0.0331(11) 0.0375(11) 0.0345(11) 0.0063(9) 0.0018(9) 0.0024(9)
P2 0.0372(12) 0.0381(12) 0.0482(13) 0.0089(10) 0.0038(10) 0.0037(9)
C1 0.056(6) 0.046(5) 0.059(6) 0.011(4) 0.000(5) 0.004(4)
C2 0.053(6) 0.043(5) 0.075(7) 0.003(5) -0.002(5) 0.004(4)
C3 0.032(5) 0.045(5) 0.049(5) 0.005(4) 0.007(4) -0.005(4)
C4 0.082(8) 0.071(7) 0.061(7) 0.022(6) -0.011(6) 0.009(6)
C5 0.041(5) 0.047(5) 0.066(6) 0.015(4) 0.006(4) 0.000(4)
C6 0.050(6) 0.049(6) 0.129(10) 0.013(6) 0.009(6) 0.005(5)
C7 0.065(7) 0.055(6) 0.135(11) 0.033(7) 0.025(7) 0.009(5)
C8 0.041(6) 0.073(8) 0.146(12) -0.001(7) 0.024(7) -0.002(5)
C9 0.058(8) 0.078(8) 0.139(12) 0.030(8) 0.009(7) -0.031(6)
C10 0.053(7) 0.068(8) 0.192(15) 0.044(8) 0.021(8) -0.010(6)
C11 0.062(7) 0.054(6) 0.094(9) 0.036(6) -0.012(6) 0.007(5)
C12 0.053(6) 0.051(6) 0.120(10) 0.014(6) -0.003(7) 0.014(5)
C13 0.060(6) 0.040(5) 0.061(6) 0.005(4) 0.003(5) 0.007(4)
C14 0.083(8) 0.068(7) 0.063(7) -0.002(5) 0.018(6) 0.015(6)
C15 0.085(9) 0.085(8) 0.068(8) -0.002(6) -0.002(7) 0.015(6)
C16 0.154(16) 0.154(14) 0.059(9) -0.025(9) -0.001(10) 0.041(13)
C17 0.148(14) 0.118(11) 0.075(9) 0.010(8) 0.049(9) 0.055(10)
C18 0.143(14) 0.114(11) 0.059(9) 0.001(8) -0.029(9) -0.002(10)
C19 0.107(10) 0.068(7) 0.078(8) 0.030(6) -0.015(7) 0.019(7)
C20 0.078(8) 0.087(8) 0.068(7) 0.013(6) -0.030(6) 0.026(6)
C21 0.099(9) 0.082(8) 0.062(7) 0.021(6) -0.025(7) 0.038(7)
C22 0.072(7) 0.058(6) 0.061(6) 0.028(5) -0.005(5) 0.008(5)
C23 0.040(5) 0.049(5) 0.032(5) 0.012(4) -0.003(4) 0.008(4)
C24 0.064(7) 0.063(6) 0.059(6) 0.023(5) -0.007(5) 0.003(5)
C25 0.045(5) 0.032(4) 0.029(4) 0.008(3) 0.000(4) 0.005(4)
C26 0.035(5) 0.052(5) 0.050(5) 0.013(4) 0.001(4) -0.007(4)
C27 0.043(5) 0.054(5) 0.045(5) 0.016(4) 0.003(4) 0.006(4)
C28 0.055(6) 0.066(6) 0.052(6) 0.023(5) -0.001(5) 0.005(5)
C29 0.054(6) 0.056(6) 0.063(6) 0.022(5) 0.014(5) -0.001(5)
C30 0.034(5) 0.057(6) 0.086(8) 0.022(5) -0.005(5) -0.002(4)
C31 0.042(5) 0.048(5) 0.043(5) 0.006(4) -0.002(4) 0.017(4)
C32 0.038(5) 0.076(6) 0.050(6) 0.019(5) 0.007(4) 0.014(5)
C33 0.044(6) 0.062(6) 0.067(7) -0.005(5) 0.002(5) 0.016(5)
C34 0.047(6) 0.127(10) 0.056(7) 0.025(7) 0.015(5) 0.034(7)
C35 0.062(7) 0.080(8) 0.103(9) -0.037(7) -0.006(7) 0.020(6)
C36 0.077(9) 0.138(12) 0.054(7) -0.016(7) 0.002(6) 0.056(9)
C37 0.046(6) 0.060(6) 0.063(6) 0.019(5) 0.006(5) 0.010(4)
C38 0.042(5) 0.035(4) 0.046(5) 0.015(4) -0.006(4) 0.005(4)
C39 0.039(6) 0.060(6) 0.095(9) 0.020(6) -0.018(6) -0.003(5)
C40 0.052(5) 0.049(5) 0.044(5) 0.012(4) 0.021(4) 0.010(4)
C41 0.107(10) 0.114(10) 0.052(7) 0.024(7) 0.036(7) 0.031(8)
C42 0.122(10) 0.104(9) 0.021(5) 0.017(5) 0.009(6) 0.025(8)
C43 0.063(6) 0.076(7) 0.070(7) 0.030(6) 0.031(5) 0.016(5)
C46 0.072(7) 0.066(6) 0.053(6) 0.024(5) -0.013(5) 0.005(5)
C47 0.054(6) 0.048(5) 0.042(5) 0.007(4) -0.009(4) 0.004(4)
C48 0.075(7) 0.067(6) 0.035(5) 0.011(4) -0.004(5) 0.019(5)
Cl1 0.0701(16) 0.0650(14) 0.0457(13) 0.0184(11) 0.0244(11) 0.0145(12)

loop_
_atom_type_symbol
_atom_type_description
_atom_type_scat_dispersion_real
_atom_type_scat_dispersion_imag
_atom_type_scat_source
C C 0.0033 0.0016 'International Tables Vol C Tables 4.2.6.8 and 6.1.1.4'
H H 0.0000 0.0000 'International Tables Vol C Tables 4.2.6.8 and 6.1.1.4'
N N 0.0061 0.0033 'International Tables Vol C Tables 4.2.6.8 and 6.1.1.4'
P P 0.1023 0.0942 'International Tables Vol C Tables 4.2.6.8 and 6.1.1.4'
Cl Cl 0.1484 0.1585 'International Tables Vol C Tables 4.2.6.8 and 6.1.1.4'
Ir Ir -1.4442 7.9887 'International Tables Vol C Tables 4.2.6.8 and 6.1.1.4'

loop_
_geom_angle_atom_site_label_1
_geom_angle_atom_site_label_2
_geom_angle_atom_site_label_3
_geom_angle
H1D Ir1 C49 103.0
H1D Ir1 N2 176.8
C49 Ir1 N2 80.1(3)
H1D Ir1 P2 86.2
C49 Ir1 P2 89.2(2)
N2 Ir1 P2 94.58(16)
H1D Ir1 P1 86.4
C49 Ir1 P1 86.5(2)
N2 Ir1 P1 93.18(16)
P2 Ir1 P1 170.33(7)
H1D Ir1 Cl1 85.6
C49 Ir1 Cl1 170.9(2)
N2 Ir1 Cl1 91.29(19)
P2 Ir1 Cl1 88.62(8)
P1 Ir1 Cl1 96.98(7)
H1D Ir1 H1D 0.0
C49 Ir1 H1D 103.0
N2 Ir1 H1D 176.8
P2 Ir1 H1D 86.2
P1 Ir1 H1D 86.4
Cl1 Ir1 H1D 85.6
C48 C49 C40 115.9(8)
C48 C49 Ir1 130.8(7)
C40 C49 Ir1 113.3(6)
C47 N2 C38 118.9(7)
C47 N2 Ir1 128.4(6)
C38 N2 Ir1 112.7(5)
C25 P1 C23 105.3(4)
C25 P1 C31 104.6(4)
C23 P1 C31 97.6(3)
C25 P1 Ir1 110.3(2)
C23 P1 Ir1 116.8(3)
C31 P1 Ir1 120.4(3)
C3 P2 C5 100.3(4)
C3 P2 C13 104.3(4)
C5 P2 C13 103.0(4)
C3 P2 Ir1 117.2(3)
C5 P2 Ir1 117.7(3)
C13 P2 Ir1 112.3(3)
C4 C1 C3 120.0(8)
C4 C1 H1 120.0
C3 C1 H1 120.0
C3 C2 C12 119.1(9)
C3 C2 H2 120.4
C12 C2 H2 120.4
C1 C3 C2 118.9(8)
C1 C3 P2 116.6(6)
C2 C3 P2 124.3(7)
C11 C4 C1 120.7(9)
C11 C4 H4 119.6
C1 C4 H4 119.6
C6 C5 C7 116.8(8)
C6 C5 P2 122.7(7)
C7 C5 P2 120.5(7)
C5 C6 C8 121.0(9)
C5 C6 H6 119.5
C8 C6 H6 119.5
C10 C7 C5 122.2(9)
C10 C7 H7 118.9
C5 C7 H7 118.9
C9 C8 C6 119.8(9)
C9 C8 H8 120.1
C6 C8 H8 120.1
C10 C9 C8 120.1(10)
C10 C9 H9 119.9
C8 C9 H9 119.9
C9 C10 C7 120.0(10)
C9 C10 H10 120.0
C7 C10 H10 120.0
C12 C11 C4 120.2(9)
C12 C11 H11 119.9
C4 C11 H11 119.9
C11 C12 C2 121.1(9)
C11 C12 H12 119.5
C2 C12 H12 119.5
C15 C13 C14 118.7(10)
C15 C13 P2 120.4(8)
C14 C13 P2 120.6(8)
C13 C14 C17 119.4(12)
C13 C14 H14 120.3
C17 C14 H14 120.3
C13 C15 C18 119.4(12)
C13 C15 H15 120.3
C18 C15 H15 120.3
C17 C16 C18 116.7(13)
C17 C16 H16 121.7
C18 C16 H16 121.7
C16 C17 C14 122.8(13)
C16 C17 H17 118.6
C14 C17 H17 118.6
C16 C18 C15 122.9(13)
C16 C18 H18 118.5
C15 C18 H18 118.5
C21 C19 C22 120.4(11)
C21 C19 H19 119.8
C22 C19 H19 119.8
C21 C20 C24 120.7(10)
C21 C20 H20 119.6
C24 C20 H20 119.6
C19 C21 C20 119.8(9)
C19 C21 H21 120.1
C20 C21 H21 120.1
C23 C22 C19 121.4(10)
C23 C22 H22 119.3
C19 C22 H22 119.3
C22 C23 C24 116.8(8)
C22 C23 P1 123.3(7)
C24 C23 P1 119.5(6)
C23 C24 C20 120.9(9)
C23 C24 H24 119.6
C20 C24 H24 119.6
C26 C25 C27 117.1(7)
C26 C25 P1 120.0(6)
C27 C25 P1 122.0(6)
C28 C26 C25 122.0(8)
C28 C26 H26 119.0
C25 C26 H26 119.0
C29 C27 C25 121.3(8)
C29 C27 H27 119.4
C25 C27 H27 119.4
C30 C28 C26 120.2(9)
C30 C28 H28 119.9
C26 C28 H28 119.9
C27 C29 C30 120.0(8)
C27 C29 H29 120.0
C30 C29 H29 120.0
C28 C30 C29 119.4(8)
C28 C30 H30 120.3
C29 C30 H30 120.3
C33 C31 C32 119.7(8)
C33 C31 P1 121.4(7)
C32 C31 P1 118.8(7)
C34 C32 C31 120.4(10)
C34 C32 H32 119.8
C31 C32 H32 119.8
C31 C33 C35 118.0(10)
C31 C33 H33 121.0
C35 C33 H33 121.0
C36 C34 C32 120.8(10)
C36 C34 H34 119.6
C32 C34 H34 119.6
C36 C35 C33 121.2(11)
C36 C35 H35 119.4
C33 C35 H35 119.4
C34 C36 C35 119.9(10)
C34 C36 H36 120.0
C35 C36 H36 120.0
C39 C37 C38 118.1(8)
C39 C37 C45 124.5(9)
C38 C37 C45 117.4(9)
N2 C38 C37 122.3(7)
N2 C38 C40 115.8(7)
C37 C38 C40 121.9(8)
C37 C39 C46 119.1(9)
C37 C39 H39 120.4
C46 C39 H39 120.4
C43 C40 C49 123.9(8)
C43 C40 C38 118.2(8)
C49 C40 C38 117.8(7)
C42 C41 C43 120.1(9)
C42 C41 H41 120.0
C43 C41 H41 120.0
C41 C42 C48 122.1(9)
C41 C42 H42 118.9
C48 C42 H42 118.9
C41 C43 C40 117.2(9)
C41 C43 C44 124.3(10)
C40 C43 C44 118.5(10)
C45 C44 C43 122.6(11)
C45 C44 H44 118.7
C43 C44 H44 118.7
C44 C45 C37 121.3(10)
C44 C45 H45 119.3
C37 C45 H45 119.3
C39 C46 C47 120.0(9)
C39 C46 H46 120.0
C47 C46 H46 120.0
N2 C47 C46 121.4(8)
N2 C47 H47 119.3
C46 C47 H47 119.3
C49 C48 C42 120.8(9)
C49 C48 H48 119.6
C42 C48 H48 119.6

loop_
_geom_bond_atom_site_label_1
_geom_bond_atom_site_label_2
_geom_bond_distance
Ir1 H1D 1.5866
Ir1 C49 2.040(8)
Ir1 N2 2.180(7)
Ir1 P2 2.355(4)
Ir1 P1 2.355(4)
Ir1 Cl1 2.506(3)
Ir1 H1D 1.5866
C49 C48 1.394(11)
C49 C40 1.437(11)
N2 C47 1.342(10)
N2 C38 1.365(10)
P1 C25 1.833(8)
P1 C23 1.847(8)
P1 C31 1.858(8)
P2 C3 1.843(8)
P2 C5 1.851(9)
P2 C13 1.865(10)
C1 C4 1.403(12)
C1 C3 1.405(12)
C1 H1 0.9300
C2 C3 1.406(11)
C2 C12 1.415(12)
C2 H2 0.9300
C4 C11 1.369(13)
C4 H4 0.9300
C5 C6 1.388(11)
C5 C7 1.392(12)
C6 C8 1.392(14)
C6 H6 0.9300
C7 C10 1.370(14)
C7 H7 0.9300
C8 C9 1.374(14)
C8 H8 0.9300
C9 C10 1.359(15)
C9 H9 0.9300
C10 H10 0.9300
C11 C12 1.367(14)
C11 H11 0.9300
C12 H12 0.9300
C13 C15 1.371(13)
C13 C14 1.408(13)
C14 C17 1.417(15)
C14 H14 0.9300
C15 C18 1.428(16)
C15 H15 0.9300
C16 C17 1.364(19)
C16 C18 1.374(19)
C16 H16 0.9300
C17 H17 0.9300
C18 H18 0.9300
C19 C21 1.342(15)
C19 C22 1.407(12)
C19 H19 0.9300
C20 C21 1.374(15)
C20 C24 1.394(12)
C20 H20 0.9300
C21 H21 0.9300
C22 C23 1.392(12)
C22 H22 0.9300
C23 C24 1.394(12)
C24 H24 0.9300
C25 C26 1.405(11)
C25 C27 1.413(10)
C26 C28 1.390(11)
C26 H26 0.9300
C27 C29 1.397(12)
C27 H27 0.9300
C28 C30 1.389(12)
C28 H28 0.9300
C29 C30 1.406(13)
C29 H29 0.9300
C30 H30 0.9300
C31 C33 1.393(11)
C31 C32 1.400(12)
C32 C34 1.393(12)
C32 H32 0.9300
C33 C35 1.436(13)
C33 H33 0.9300
C34 C36 1.364(15)
C34 H34 0.9300
C35 C36 1.370(17)
C35 H35 0.9300
C36 H36 0.9300
C37 C39 1.391(13)
C37 C38 1.414(11)
C37 C45 1.456(13)
C38 C40 1.452(11)
C39 C46 1.393(13)
C39 H39 0.9300
C40 C43 1.435(11)
C41 C42 1.385(15)
C41 C43 1.402(14)
C41 H41 0.9300
C42 C48 1.428(13)
C42 H42 0.9300
C43 C44 1.439(14)
C44 C45 1.346(14)
C44 H44 0.9300
C45 H45 0.9300
C46 C47 1.402(12)
C46 H46 0.9300
C47 H47 0.9300
C48 H48 0.9300

loop_
_geom_torsion_atom_site_label_1
_geom_torsion_atom_site_label_2
_geom_torsion_atom_site_label_3
_geom_torsion_atom_site_label_4
_geom_torsion
H1D Ir1 C49 C48 -1.8
N2 Ir1 C49 C48 177.5(8)
P2 Ir1 C49 C48 -87.7(8)
P1 Ir1 C49 C48 83.7(8)
Cl1 Ir1 C49 C48 -163.6(10)
H1D Ir1 C49 C40 176.1
N2 Ir1 C49 C40 -4.6(5)
P2 Ir1 C49 C40 90.2(5)
P1 Ir1 C49 C40 -98.4(6)
Cl1 Ir1 C49 C40 14.3(18)
H1D Ir1 N2 C47 -7.1
C49 Ir1 N2 C47 -175.4(7)
P2 Ir1 N2 C47 96.3(6)
P1 Ir1 N2 C47 -89.5(6)
Cl1 Ir1 N2 C47 7.5(6)
H1D Ir1 N2 C38 171.7
C49 Ir1 N2 C38 3.4(5)
P2 Ir1 N2 C38 -84.9(5)
P1 Ir1 N2 C38 89.3(5)
Cl1 Ir1 N2 C38 -173.7(5)
H1D Ir1 P1 C25 166.8
C49 Ir1 P1 C25 63.5(3)
N2 Ir1 P1 C25 -16.4(3)
P2 Ir1 P1 C25 126.9(5)
Cl1 Ir1 P1 C25 -108.1(3)
H1D Ir1 P1 C23 46.6
C49 Ir1 P1 C23 -56.7(4)
N2 Ir1 P1 C23 -136.6(3)
P2 Ir1 P1 C23 6.7(6)
Cl1 Ir1 P1 C23 131.7(3)
H1D Ir1 P1 C31 -71.4
C49 Ir1 P1 C31 -174.6(4)
N2 Ir1 P1 C31 105.5(3)
P2 Ir1 P1 C31 -111.2(5)
Cl1 Ir1 P1 C31 13.8(3)
H1D Ir1 P2 C3 159.0
C49 Ir1 P2 C3 -97.9(4)
N2 Ir1 P2 C3 -17.9(3)
P1 Ir1 P2 C3 -161.1(5)
Cl1 Ir1 P2 C3 73.3(3)
H1D Ir1 P2 C5 39.1
C49 Ir1 P2 C5 142.2(4)
N2 Ir1 P2 C5 -137.7(4)
P1 Ir1 P2 C5 79.0(6)
Cl1 Ir1 P2 C5 -46.6(3)
H1D Ir1 P2 C13 -80.2
C49 Ir1 P2 C13 22.9(4)
N2 Ir1 P2 C13 102.9(4)
P1 Ir1 P2 C13 -40.4(6)
Cl1 Ir1 P2 C13 -165.9(3)
C4 C1 C3 C2 -0.4(13)
C4 C1 C3 P2 -175.5(7)
C12 C2 C3 C1 -0.6(13)
C12 C2 C3 P2 174.1(7)
C5 P2 C3 C1 82.2(7)
C13 P2 C3 C1 -171.4(7)
Ir1 P2 C3 C1 -46.5(7)
C5 P2 C3 C2 -92.6(8)
C13 P2 C3 C2 13.8(8)
Ir1 P2 C3 C2 138.7(7)
C3 C1 C4 C11 0.7(15)
C3 P2 C5 C6 -143.9(9)
C13 P2 C5 C6 108.6(9)
Ir1 P2 C5 C6 -15.6(10)
C3 P2 C5 C7 36.8(9)
C13 P2 C5 C7 -70.7(9)
Ir1 P2 C5 C7 165.1(8)
C7 C5 C6 C8 1.6(17)
P2 C5 C6 C8 -177.8(9)
C6 C5 C7 C10 -1.5(18)
P2 C5 C7 C10 177.8(11)
C5 C6 C8 C9 -1(2)
C6 C8 C9 C10 1(2)
C8 C9 C10 C7 -1(2)
C5 C7 C10 C9 1(2)
C1 C4 C11 C12 0.0(17)
C4 C11 C12 C2 -1.0(17)
C3 C2 C12 C11 1.3(15)
C3 P2 C13 C15 -137.8(8)
C5 P2 C13 C15 -33.3(9)
Ir1 P2 C13 C15 94.3(8)
C3 P2 C13 C14 48.7(8)
C5 P2 C13 C14 153.1(7)
Ir1 P2 C13 C14 -79.2(7)
C15 C13 C14 C17 0.4(15)
P2 C13 C14 C17 174.1(8)
C14 C13 C15 C18 0.6(15)
P2 C13 C15 C18 -173.0(9)
C18 C16 C17 C14 -1(2)
C13 C14 C17 C16 -0.5(19)
C17 C16 C18 C15 2(2)
C13 C15 C18 C16 -2(2)
C22 C19 C21 C20 3.4(17)
C24 C20 C21 C19 -0.3(17)
C21 C19 C22 C23 -4.0(16)
C19 C22 C23 C24 1.2(14)
C19 C22 C23 P1 173.7(7)
C25 P1 C23 C22 24.3(8)
C31 P1 C23 C22 -83.2(8)
Ir1 P1 C23 C22 147.1(6)
C25 P1 C23 C24 -163.4(7)
C31 P1 C23 C24 89.1(7)
Ir1 P1 C23 C24 -40.6(7)
C22 C23 C24 C20 1.9(13)
P1 C23 C24 C20 -170.9(7)
C21 C20 C24 C23 -2.4(16)
C23 P1 C25 C26 -147.2(6)
C31 P1 C25 C26 -45.0(7)
Ir1 P1 C25 C26 85.9(6)
C23 P1 C25 C27 44.6(7)
C31 P1 C25 C27 146.9(6)
Ir1 P1 C25 C27 -82.3(6)
C27 C25 C26 C28 -1.0(11)
P1 C25 C26 C28 -169.7(6)
C26 C25 C27 C29 1.4(11)
P1 C25 C27 C29 169.9(6)
C25 C26 C28 C30 0.4(12)
C25 C27 C29 C30 -1.3(12)
C26 C28 C30 C29 -0.2(13)
C27 C29 C30 C28 0.6(13)
C25 P1 C31 C33 -29.5(7)
C23 P1 C31 C33 78.6(7)
Ir1 P1 C31 C33 -154.1(6)
C25 P1 C31 C32 154.8(6)
C23 P1 C31 C32 -97.1(7)
Ir1 P1 C31 C32 30.2(7)
C33 C31 C32 C34 0.8(12)
P1 C31 C32 C34 176.6(6)
C32 C31 C33 C35 0.1(13)
P1 C31 C33 C35 -175.6(7)
C31 C32 C34 C36 -0.5(14)
C31 C33 C35 C36 -1.4(16)
C32 C34 C36 C35 -0.8(16)
C33 C35 C36 C34 1.8(17)
C47 N2 C38 C37 -3.0(11)
Ir1 N2 C38 C37 178.1(6)
C47 N2 C38 C40 177.4(7)
Ir1 N2 C38 C40 -1.5(8)
C39 C37 C38 N2 1.0(12)
C45 C37 C38 N2 -179.8(7)
C39 C37 C38 C40 -179.5(8)
C45 C37 C38 C40 -0.2(12)
C38 C37 C39 C46 0.9(13)
C45 C37 C39 C46 -178.3(9)
C48 C49 C40 C43 0.5(12)
Ir1 C49 C40 C43 -177.7(7)
C48 C49 C40 C38 -176.4(7)
Ir1 C49 C40 C38 5.4(9)
N2 C38 C40 C43 -179.6(7)
C37 C38 C40 C43 0.9(12)
N2 C38 C40 C49 -2.5(10)
C37 C38 C40 C49 178.0(7)
C43 C41 C42 C48 1.1(18)
C42 C41 C43 C40 -2.1(16)
C42 C41 C43 C44 177.5(10)
C49 C40 C43 C41 1.3(14)
C38 C40 C43 C41 178.2(9)
C49 C40 C43 C44 -178.3(8)
C38 C40 C43 C44 -1.4(12)
C41 C43 C44 C45 -178.1(11)
C40 C43 C44 C45 1.4(15)
C43 C44 C45 C37 -0.8(16)
C39 C37 C45 C44 179.4(9)
C38 C37 C45 C44 0.2(14)
C37 C39 C46 C47 -0.7(14)
C38 N2 C47 C46 3.2(11)
Ir1 N2 C47 C46 -178.0(6)
C39 C46 C47 N2 -1.4(13)
C40 C49 C48 C42 -1.6(12)
Ir1 C49 C48 C42 176.3(7)
C41 C42 C48 C49 0.8(16)
